data_7230019
loop_
_publ_author_name
'Xu, Lei'
'Li, Shasha'
'Jiang, Liping'
'Zhang, Guofang'
'Zhang, Weiqiang'
'Gao, Ziwei'

_publ_section_title
;
 Electronic and steric effects of substituents in
 1,3-diphenylprop-2-yn-1-one during its reaction with Ru3(CO)12
;
_journal_issue 8
_journal_name_full 'RSC Advances'
_journal_page_first 4354
_journal_paper_doi 10.1039/C7RA13626A
_journal_volume 8
_journal_year 2018
_chemical_formula_sum 'C45 H30 O3'
_chemical_formula_weight 618.69
_space_group_crystal_system triclinic
_space_group_IT_number 2
_space_group_name_Hall '-P 1'
_space_group_name_H-M_alt 'P -1'
_symmetry_space_group_name_Hall '-P 1'
_symmetry_space_group_name_H-M 'P -1'
_atom_sites_solution_hydrogens geom
_audit_creation_method SHELXL-2014/7
_audit_update_record
;
2018-01-15 deposited with the CCDC.
2018-01-15 downloaded from the CCDC.
;
_cell_angle_alpha 97.333(2)
_cell_angle_beta 94.773(2)
_cell_angle_gamma 102.775(2)
_cell_formula_units_Z 2
_cell_length_a 6.5834(4)
_cell_length_b 12.5710(8)
_cell_length_c 20.2038(13)
_cell_measurement_reflns_used 19873
_cell_measurement_temperature 153(2)
_cell_measurement_theta_max 26.37
_cell_measurement_theta_min 2.83
_cell_volume 1606.57(18)
_computing_structure_refinement 'SHELXL-2014/7 (Sheldrick, 2014)'
_diffrn_ambient_temperature 153(2)
_diffrn_measured_fraction_theta_full 0.996
_diffrn_measured_fraction_theta_max 0.996
_diffrn_measurement_device_type 'Bruker SMART CCD area-detector'
_diffrn_radiation_type MoK\a
_diffrn_radiation_wavelength 0.71073
_diffrn_reflns_av_R_equivalents 0.0497
_diffrn_reflns_av_unetI/netI 0.0253
_diffrn_reflns_Laue_measured_fraction_full 0.996
_diffrn_reflns_Laue_measured_fraction_max 0.996
_diffrn_reflns_limit_h_max 8
_diffrn_reflns_limit_h_min -7
_diffrn_reflns_limit_k_max 15
_diffrn_reflns_limit_k_min -15
_diffrn_reflns_limit_l_max 24
_diffrn_reflns_limit_l_min -24
_diffrn_reflns_number 55402
_diffrn_reflns_point_group_measured_fraction_full 0.996
_diffrn_reflns_point_group_measured_fraction_max 0.996
_diffrn_reflns_theta_full 25.242
_diffrn_reflns_theta_max 25.998
_diffrn_reflns_theta_min 2.445
_exptl_absorpt_coefficient_mu 0.079
_exptl_absorpt_correction_type multi-scan
_exptl_absorpt_process_details sadabs
_exptl_crystal_colour colorless
_exptl_crystal_density_diffrn 1.279
_exptl_crystal_description block
_exptl_crystal_F_000 648
_exptl_crystal_size_max 0.180
_exptl_crystal_size_mid 0.160
_exptl_crystal_size_min 0.120
_exptl_transmission_factor_max 0.7454
_exptl_transmission_factor_min 0.6672
_refine_diff_density_max 0.303
_refine_diff_density_min -0.244
_refine_diff_density_rms 0.045
_refine_ls_extinction_method none
_refine_ls_goodness_of_fit_ref 1.070
_refine_ls_hydrogen_treatment constr
_refine_ls_matrix_type full
_refine_ls_number_parameters 433
_refine_ls_number_reflns 6265
_refine_ls_number_restraints 0
_refine_ls_restrained_S_all 1.070
_refine_ls_R_factor_all 0.0641
_refine_ls_R_factor_gt 0.0522
_refine_ls_shift/su_max 0.000
_refine_ls_shift/su_mean 0.000
_refine_ls_structure_factor_coef Fsqd
_refine_ls_weighting_details 'w=1/[\s^2^(Fo^2^)+(0.0566P)^2^+1.1751P] where P=(Fo^2^+2Fc^2^)/3'
_refine_ls_weighting_scheme calc
_refine_ls_wR_factor_gt 0.1347
_refine_ls_wR_factor_ref 0.1424
_reflns_Friedel_coverage 0.000
_reflns_number_gt 5207
_reflns_number_total 6265
_reflns_threshold_expression 'I > 2\s(I)'
_cod_data_source_file c7ra13626a2.cif
_cod_data_source_block 1_CCDC1
_cod_database_code 7230019
_shelx_shelxl_version_number 2014/7
_shelx_space_group_comment
;
The symmetry employed for this shelxl refinement is uniquely defined
by the following loop, which should always be used as a source of
symmetry information in preference to the above space-group names.
They are only intended as comments.
;
_shelx_estimated_absorpt_t_min 0.986
_shelx_estimated_absorpt_t_max 0.991

loop_
_space_group_symop_operation_xyz
'x, y, z'
'-x, -y, -z'

loop_
_atom_site_label
_atom_site_type_symbol
_atom_site_fract_x
_atom_site_fract_y
_atom_site_fract_z
_atom_site_U_iso_or_equiv
_atom_site_adp_type
_atom_site_occupancy
_atom_site_site_symmetry_order
_atom_site_calc_flag
_atom_site_refinement_flags_posn
_atom_site_refinement_flags_adp
O2 O 0.1987(2) 0.96327(12) 0.17269(7) 0.0354(3) Uani 1 1 d . .
O3 O 0.8117(2) 0.60451(13) 0.31418(8) 0.0413(4) Uani 1 1 d . .
C3 C 0.4367(3) 0.85758(14) 0.20672(8) 0.0217(4) Uani 1 1 d . .
C20 C 0.3710(3) 0.94325(15) 0.16869(9) 0.0242(4) Uani 1 1 d . .
C21 C 0.5195(3) 1.00006(14) 0.12572(9) 0.0233(4) Uani 1 1 d . .
O1 O 1.0381(2) 0.86124(14) 0.32596(7) 0.0405(4) Uani 1 1 d . .
C1 C 0.6721(3) 0.81188(15) 0.29090(9) 0.0244(4) Uani 1 1 d . .
C40 C 0.4822(3) 0.55969(15) 0.35562(9) 0.0272(4) Uani 1 1 d . .
C41 C 0.2991(3) 0.59312(17) 0.36901(9) 0.0314(4) Uani 1 1 d . .
H41 H 0.2649 0.6529 0.3497 0.038 Uiso 1 1 calc R U
C14 C 0.6915(3) 1.01272(15) 0.28099(8) 0.0248(4) Uani 1 1 d . .
C5 C 0.4048(3) 0.66608(15) 0.22073(9) 0.0234(4) Uani 1 1 d . .
C4 C 0.3379(3) 0.74599(15) 0.18709(9) 0.0234(4) Uani 1 1 d . .
C39 C 0.6336(3) 0.61815(15) 0.31400(9) 0.0262(4) Uani 1 1 d . .
C2 C 0.6030(3) 0.89211(15) 0.25873(9) 0.0235(4) Uani 1 1 d . .
C6 C 0.5678(3) 0.70082(15) 0.27366(9) 0.0239(4) Uani 1 1 d . .
C33 C 0.3142(3) 0.54548(15) 0.19971(9) 0.0268(4) Uani 1 1 d . .
C34 C 0.1029(3) 0.49771(16) 0.20159(10) 0.0317(4) Uani 1 1 d . .
H34 H 0.0112 0.5426 0.2156 0.038 Uiso 1 1 calc R U
C22 C 0.7046(3) 0.96871(16) 0.11326(9) 0.0274(4) Uani 1 1 d . .
H22 H 0.7419 0.9110 0.1340 0.033 Uiso 1 1 calc R U
C19 C 0.8994(3) 1.06424(16) 0.27586(9) 0.0290(4) Uani 1 1 d . .
H19 H 0.9932 1.0215 0.2605 0.035 Uiso 1 1 calc R U
C27 C 0.1616(3) 0.71157(15) 0.13085(9) 0.0261(4) Uani 1 1 d . .
C7 C 0.8624(3) 0.84378(16) 0.34351(9) 0.0276(4) Uani 1 1 d . .
C9 C 0.6368(3) 0.86498(15) 0.43661(9) 0.0277(4) Uani 1 1 d . .
H9 H 0.5230 0.8657 0.4046 0.033 Uiso 1 1 calc R U
C18 C 0.9691(3) 1.17781(17) 0.29321(10) 0.0361(5) Uani 1 1 d . .
H18 H 1.1106 1.2125 0.2896 0.043 Uiso 1 1 calc R U
C15 C 0.5568(3) 1.07687(16) 0.30461(10) 0.0306(4) Uani 1 1 d . .
H15 H 0.4157 1.0427 0.3089 0.037 Uiso 1 1 calc R U
C24 C 0.7815(3) 1.10579(17) 0.04047(10) 0.0345(4) Uani 1 1 d . .
H24 H 0.8701 1.1413 0.0111 0.041 Uiso 1 1 calc R U
C38 C 0.4457(3) 0.47773(16) 0.17891(10) 0.0341(4) Uani 1 1 d . .
H38 H 0.5899 0.5092 0.1771 0.041 Uiso 1 1 calc R U
C25 C 0.5991(3) 1.13827(16) 0.05314(10) 0.0342(4) Uani 1 1 d . .
H25 H 0.5636 1.1969 0.0328 0.041 Uiso 1 1 calc R U
C23 C 0.8345(3) 1.02113(17) 0.07084(10) 0.0323(4) Uani 1 1 d . .
H23 H 0.9602 0.9991 0.0625 0.039 Uiso 1 1 calc R U
C16 C 0.6284(3) 1.19034(17) 0.32177(11) 0.0374(5) Uani 1 1 d . .
H16 H 0.5358 1.2334 0.3377 0.045 Uiso 1 1 calc R U
C26 C 0.4686(3) 1.08615(15) 0.09504(10) 0.0292(4) Uani 1 1 d . .
H26 H 0.3433 1.1087 0.1032 0.035 Uiso 1 1 calc R U
C35 C 0.0262(3) 0.38503(18) 0.18307(11) 0.0397(5) Uani 1 1 d . .
H35 H -0.1182 0.3532 0.1843 0.048 Uiso 1 1 calc R U
C11 C 0.7793(3) 0.87564(17) 0.55136(10) 0.0357(5) Uani 1 1 d . .
H11 H 0.7632 0.8845 0.5979 0.043 Uiso 1 1 calc R U
C43 C 0.2148(4) 0.4513(2) 0.43795(11) 0.0452(6) Uani 1 1 d . .
H43 H 0.1233 0.4142 0.4660 0.054 Uiso 1 1 calc R U
C42 C 0.1673(3) 0.5390(2) 0.41046(10) 0.0404(5) Uani 1 1 d . .
H42 H 0.0437 0.5624 0.4200 0.049 Uiso 1 1 calc R U
C45 C 0.5291(3) 0.47131(16) 0.38421(10) 0.0350(5) Uani 1 1 d . .
H45 H 0.6538 0.4483 0.3757 0.042 Uiso 1 1 calc R U
C44 C 0.3956(4) 0.41706(18) 0.42475(11) 0.0435(5) Uani 1 1 d . .
H44 H 0.4275 0.3564 0.4436 0.052 Uiso 1 1 calc R U
C8 C 0.8273(3) 0.85089(14) 0.41541(9) 0.0257(4) Uani 1 1 d . .
C12 C 0.9678(3) 0.86042(17) 0.53024(10) 0.0352(5) Uani 1 1 d . .
H12 H 1.0802 0.8584 0.5624 0.042 Uiso 1 1 calc R U
C37 C 0.3678(4) 0.36506(18) 0.16082(11) 0.0422(5) Uani 1 1 d . .
H37 H 0.4591 0.3198 0.1470 0.051 Uiso 1 1 calc R U
C13 C 0.9921(3) 0.84832(16) 0.46294(10) 0.0297(4) Uani 1 1 d . .
H13 H 1.1214 0.8382 0.4487 0.036 Uiso 1 1 calc R U
C32 C -0.0376(3) 0.7229(2) 0.14273(12) 0.0427(5) Uani 1 1 d . .
H32 H -0.0608 0.7535 0.1862 0.051 Uiso 1 1 calc R U
C36 C 0.1587(4) 0.31829(18) 0.16279(11) 0.0439(5) Uani 1 1 d . .
H36 H 0.1056 0.2410 0.1504 0.053 Uiso 1 1 calc R U
C17 C 0.8332(4) 1.24102(17) 0.31583(11) 0.0389(5) Uani 1 1 d . .
H17 H 0.8810 1.3188 0.3272 0.047 Uiso 1 1 calc R U
C10 C 0.6154(3) 0.87787(17) 0.50463(10) 0.0342(4) Uani 1 1 d . .
H10 H 0.4868 0.8883 0.5192 0.041 Uiso 1 1 calc R U
C28 C 0.1914(3) 0.66779(17) 0.06725(10) 0.0333(4) Uani 1 1 d . .
H28 H 0.3267 0.6591 0.0583 0.040 Uiso 1 1 calc R U
C29 C 0.0247(4) 0.63607(18) 0.01578(10) 0.0398(5) Uani 1 1 d . .
H29 H 0.0473 0.6066 -0.0280 0.048 Uiso 1 1 calc R U
C30 C -0.1721(4) 0.64754(19) 0.02855(12) 0.0438(5) Uani 1 1 d . .
H30 H -0.2860 0.6261 -0.0062 0.053 Uiso 1 1 calc R U
C31 C -0.2024(4) 0.6903(2) 0.09212(13) 0.0512(6) Uani 1 1 d . .
H31 H -0.3383 0.6975 0.1013 0.061 Uiso 1 1 calc R U

loop_
_atom_site_aniso_label
_atom_site_aniso_U_11
_atom_site_aniso_U_22
_atom_site_aniso_U_33
_atom_site_aniso_U_23
_atom_site_aniso_U_13
_atom_site_aniso_U_12
O2 0.0260(7) 0.0434(8) 0.0443(8) 0.0152(7) 0.0068(6) 0.0182(6)
O3 0.0320(8) 0.0531(9) 0.0493(9) 0.0197(7) 0.0067(6) 0.0246(7)
C3 0.0195(8) 0.0261(9) 0.0214(8) 0.0043(7) 0.0041(7) 0.0087(7)
C20 0.0230(9) 0.0256(9) 0.0243(9) 0.0009(7) -0.0015(7) 0.0092(7)
C21 0.0243(9) 0.0225(9) 0.0219(8) 0.0012(7) -0.0025(7) 0.0060(7)
O1 0.0235(7) 0.0665(10) 0.0339(8) 0.0123(7) 0.0029(6) 0.0126(7)
C1 0.0223(9) 0.0315(10) 0.0207(8) 0.0032(7) 0.0017(7) 0.0098(7)
C40 0.0291(10) 0.0251(9) 0.0255(9) 0.0012(7) -0.0044(7) 0.0067(8)
C41 0.0300(10) 0.0373(11) 0.0282(10) 0.0070(8) -0.0002(8) 0.0108(8)
C14 0.0276(9) 0.0281(9) 0.0187(8) 0.0035(7) -0.0006(7) 0.0079(7)
C5 0.0214(9) 0.0254(9) 0.0245(9) 0.0035(7) 0.0038(7) 0.0073(7)
C4 0.0204(9) 0.0283(9) 0.0229(9) 0.0044(7) 0.0021(7) 0.0087(7)
C39 0.0258(9) 0.0263(9) 0.0271(9) 0.0022(7) -0.0010(7) 0.0100(7)
C2 0.0228(9) 0.0280(9) 0.0212(8) 0.0030(7) 0.0022(7) 0.0099(7)
C6 0.0222(9) 0.0297(9) 0.0234(9) 0.0057(7) 0.0035(7) 0.0121(7)
C33 0.0289(10) 0.0278(9) 0.0239(9) 0.0049(7) -0.0020(7) 0.0086(8)
C34 0.0297(10) 0.0327(10) 0.0321(10) 0.0075(8) -0.0012(8) 0.0065(8)
C22 0.0279(10) 0.0325(10) 0.0242(9) 0.0057(7) -0.0004(7) 0.0128(8)
C19 0.0248(9) 0.0369(10) 0.0250(9) 0.0043(8) -0.0004(7) 0.0081(8)
C27 0.0271(9) 0.0219(9) 0.0297(9) 0.0078(7) -0.0020(7) 0.0062(7)
C7 0.0241(9) 0.0307(10) 0.0295(10) 0.0059(8) 0.0007(7) 0.0095(8)
C9 0.0242(9) 0.0289(9) 0.0292(10) 0.0037(7) -0.0006(7) 0.0061(7)
C18 0.0313(11) 0.0385(11) 0.0330(11) 0.0087(9) -0.0034(8) -0.0026(9)
C15 0.0288(10) 0.0326(10) 0.0306(10) 0.0019(8) 0.0036(8) 0.0090(8)
C24 0.0366(11) 0.0339(11) 0.0303(10) 0.0066(8) 0.0036(8) 0.0019(9)
C38 0.0342(11) 0.0305(10) 0.0370(11) 0.0009(8) 0.0000(8) 0.0101(8)
C25 0.0425(12) 0.0237(9) 0.0367(11) 0.0083(8) 0.0014(9) 0.0071(8)
C23 0.0261(10) 0.0436(12) 0.0280(10) 0.0062(8) 0.0034(8) 0.0094(8)
C16 0.0423(12) 0.0300(10) 0.0392(11) -0.0012(9) 0.0027(9) 0.0117(9)
C26 0.0305(10) 0.0240(9) 0.0338(10) 0.0025(8) -0.0013(8) 0.0107(8)
C35 0.0362(12) 0.0361(11) 0.0412(12) 0.0090(9) -0.0047(9) -0.0019(9)
C11 0.0422(12) 0.0377(11) 0.0258(10) 0.0064(8) 0.0042(8) 0.0055(9)
C43 0.0449(13) 0.0484(13) 0.0336(11) 0.0126(10) 0.0009(10) -0.0095(10)
C42 0.0328(11) 0.0545(14) 0.0323(11) 0.0068(10) 0.0022(9) 0.0071(10)
C45 0.0417(12) 0.0253(10) 0.0377(11) 0.0044(8) -0.0026(9) 0.0101(9)
C44 0.0564(14) 0.0292(11) 0.0422(12) 0.0114(9) -0.0035(10) 0.0043(10)
C8 0.0257(9) 0.0225(9) 0.0280(9) 0.0044(7) -0.0010(7) 0.0047(7)
C12 0.0328(11) 0.0400(11) 0.0321(10) 0.0099(9) -0.0039(8) 0.0069(9)
C37 0.0515(14) 0.0312(11) 0.0439(12) -0.0021(9) 0.0006(10) 0.0158(10)
C13 0.0234(9) 0.0336(10) 0.0318(10) 0.0084(8) -0.0028(8) 0.0062(8)
C32 0.0288(11) 0.0578(14) 0.0418(12) -0.0009(10) -0.0002(9) 0.0171(10)
C36 0.0570(15) 0.0264(10) 0.0419(12) -0.0002(9) -0.0048(10) 0.0031(10)
C17 0.0476(13) 0.0288(10) 0.0360(11) 0.0014(8) -0.0036(9) 0.0047(9)
C10 0.0315(10) 0.0384(11) 0.0333(10) 0.0048(9) 0.0044(8) 0.0096(9)
C28 0.0321(11) 0.0385(11) 0.0293(10) 0.0079(8) 0.0007(8) 0.0077(9)
C29 0.0483(13) 0.0416(12) 0.0259(10) 0.0056(9) -0.0038(9) 0.0055(10)
C30 0.0370(12) 0.0435(12) 0.0468(13) 0.0091(10) -0.0163(10) 0.0075(10)
C31 0.0295(12) 0.0641(16) 0.0575(15) -0.0021(12) -0.0079(10) 0.0168(11)

loop_
_atom_type_symbol
_atom_type_description
_atom_type_scat_dispersion_real
_atom_type_scat_dispersion_imag
_atom_type_scat_source
C C 0.0033 0.0016 'International Tables Vol C Tables 4.2.6.8 and 6.1.1.4'
H H 0.0000 0.0000 'International Tables Vol C Tables 4.2.6.8 and 6.1.1.4'
O O 0.0106 0.0060 'International Tables Vol C Tables 4.2.6.8 and 6.1.1.4'

loop_
_geom_angle_atom_site_label_1
_geom_angle_atom_site_label_2
_geom_angle_atom_site_label_3
_geom_angle
C4 C3 C2 121.67(16)
C4 C3 C20 119.43(15)
C2 C3 C20 118.82(15)
O2 C20 C21 121.25(16)
O2 C20 C3 120.42(16)
C21 C20 C3 118.32(15)
C22 C21 C26 118.75(17)
C22 C21 C20 122.37(16)
C26 C21 C20 118.86(16)
C6 C1 C2 119.92(16)
C6 C1 C7 119.28(15)
C2 C1 C7 120.79(16)
C45 C40 C41 119.13(18)
C45 C40 C39 118.74(17)
C41 C40 C39 122.09(17)
C42 C41 C40 119.96(19)
C42 C41 H41 120.0
C40 C41 H41 120.0
C19 C14 C15 119.07(17)
C19 C14 C2 122.69(16)
C15 C14 C2 118.16(16)
C6 C5 C4 118.91(16)
C6 C5 C33 119.05(15)
C4 C5 C33 121.97(15)
C3 C4 C5 119.38(16)
C3 C4 C27 120.41(15)
C5 C4 C27 120.20(16)
O3 C39 C40 121.52(17)
O3 C39 C6 119.63(17)
C40 C39 C6 118.76(15)
C1 C2 C3 118.62(16)
C1 C2 C14 122.01(15)
C3 C2 C14 119.25(15)
C1 C6 C5 121.32(16)
C1 C6 C39 118.33(15)
C5 C6 C39 120.35(16)
C34 C33 C38 118.74(18)
C34 C33 C5 122.09(17)
C38 C33 C5 119.15(17)
C35 C34 C33 120.26(19)
C35 C34 H34 119.9
C33 C34 H34 119.9
C23 C22 C21 120.47(17)
C23 C22 H22 119.8
C21 C22 H22 119.8
C18 C19 C14 120.10(18)
C18 C19 H19 119.9
C14 C19 H19 119.9
C28 C27 C32 118.56(18)
C28 C27 C4 121.76(17)
C32 C27 C4 119.68(17)
O1 C7 C8 121.94(17)
O1 C7 C1 119.77(17)
C8 C7 C1 118.28(16)
C10 C9 C8 119.47(17)
C10 C9 H9 120.3
C8 C9 H9 120.3
C19 C18 C17 120.37(19)
C19 C18 H18 119.8
C17 C18 H18 119.8
C16 C15 C14 120.28(19)
C16 C15 H15 119.9
C14 C15 H15 119.9
C25 C24 C23 119.77(19)
C25 C24 H24 120.1
C23 C24 H24 120.1
C37 C38 C33 120.6(2)
C37 C38 H38 119.7
C33 C38 H38 119.7
C26 C25 C24 120.39(18)
C26 C25 H25 119.8
C24 C25 H25 119.8
C22 C23 C24 120.14(18)
C22 C23 H23 119.9
C24 C23 H23 119.9
C17 C16 C15 120.44(19)
C17 C16 H16 119.8
C15 C16 H16 119.8
C25 C26 C21 120.46(18)
C25 C26 H26 119.8
C21 C26 H26 119.8
C34 C35 C36 120.5(2)
C34 C35 H35 119.8
C36 C35 H35 119.8
C10 C11 C12 119.93(19)
C10 C11 H11 120.0
C12 C11 H11 120.0
C42 C43 C44 120.2(2)
C42 C43 H43 119.9
C44 C43 H43 119.9
C43 C42 C41 120.3(2)
C43 C42 H42 119.9
C41 C42 H42 119.9
C44 C45 C40 120.5(2)
C44 C45 H45 119.8
C40 C45 H45 119.8
C45 C44 C43 119.9(2)
C45 C44 H44 120.0
C43 C44 H44 120.0
C13 C8 C9 119.60(17)
C13 C8 C7 118.87(17)
C9 C8 C7 121.47(16)
C13 C12 C11 120.19(18)
C13 C12 H12 119.9
C11 C12 H12 119.9
C36 C37 C38 120.4(2)
C36 C37 H37 119.8
C38 C37 H37 119.8
C12 C13 C8 120.22(18)
C12 C13 H13 119.9
C8 C13 H13 119.9
C31 C32 C27 120.6(2)
C31 C32 H32 119.7
C27 C32 H32 119.7
C37 C36 C35 119.5(2)
C37 C36 H36 120.3
C35 C36 H36 120.3
C16 C17 C18 119.73(19)
C16 C17 H17 120.1
C18 C17 H17 120.1
C11 C10 C9 120.59(19)
C11 C10 H10 119.7
C9 C10 H10 119.7
C27 C28 C29 120.70(19)
C27 C28 H28 119.6
C29 C28 H28 119.6
C30 C29 C28 119.9(2)
C30 C29 H29 120.0
C28 C29 H29 120.0
C31 C30 C29 119.4(2)
C31 C30 H30 120.3
C29 C30 H30 120.3
C30 C31 C32 120.8(2)
C30 C31 H31 119.6
C32 C31 H31 119.6

loop_
_geom_bond_atom_site_label_1
_geom_bond_atom_site_label_2
_geom_bond_distance
O2 C20 1.221(2)
O3 C39 1.221(2)
C3 C4 1.400(2)
C3 C2 1.405(2)
C3 C20 1.516(2)
C20 C21 1.487(3)
C21 C22 1.394(2)
C21 C26 1.402(2)
O1 C7 1.219(2)
C1 C6 1.398(3)
C1 C2 1.403(2)
C1 C7 1.519(2)
C40 C45 1.396(3)
C40 C41 1.397(3)
C40 C39 1.488(3)
C41 C42 1.387(3)
C41 H41 0.9500
C14 C19 1.397(3)
C14 C15 1.398(3)
C14 C2 1.494(2)
C5 C6 1.403(2)
C5 C4 1.409(2)
C5 C33 1.493(3)
C4 C27 1.503(2)
C39 C6 1.513(2)
C33 C34 1.394(3)
C33 C38 1.395(3)
C34 C35 1.385(3)
C34 H34 0.9500
C22 C23 1.385(3)
C22 H22 0.9500
C19 C18 1.388(3)
C19 H19 0.9500
C27 C28 1.379(3)
C27 C32 1.387(3)
C7 C8 1.484(3)
C9 C10 1.386(3)
C9 C8 1.399(3)
C9 H9 0.9500
C18 C17 1.390(3)
C18 H18 0.9500
C15 C16 1.388(3)
C15 H15 0.9500
C24 C25 1.384(3)
C24 C23 1.388(3)
C24 H24 0.9500
C38 C37 1.385(3)
C38 H38 0.9500
C25 C26 1.377(3)
C25 H25 0.9500
C23 H23 0.9500
C16 C17 1.380(3)
C16 H16 0.9500
C26 H26 0.9500
C35 C36 1.389(3)
C35 H35 0.9500
C11 C10 1.381(3)
C11 C12 1.389(3)
C11 H11 0.9500
C43 C42 1.379(3)
C43 C44 1.387(3)
C43 H43 0.9500
C42 H42 0.9500
C45 C44 1.381(3)
C45 H45 0.9500
C44 H44 0.9500
C8 C13 1.396(2)
C12 C13 1.375(3)
C12 H12 0.9500
C37 C36 1.378(3)
C37 H37 0.9500
C13 H13 0.9500
C32 C31 1.379(3)
C32 H32 0.9500
C36 H36 0.9500
C17 H17 0.9500
C10 H10 0.9500
C28 C29 1.398(3)
C28 H28 0.9500
C29 C30 1.377(3)
C29 H29 0.9500
C30 C31 1.376(4)
C30 H30 0.9500
C31 H31 0.9500
